data_7006649
loop_
_publ_author_name
'Berreau, Lisa M.'
'Saha, Amrita'
'Arif, Atta M.'

_publ_section_title
;
 Thioester hydrolysis reactivity of zinc hydroxide complexes:
 investigating reactivity relevant to glyoxalase II enzymes.
;
_journal_issue 1
_journal_name_full 'Dalton transactions (Cambridge, England : 2003)'
_journal_page_first 183
_journal_page_last 192
_journal_paper_doi 10.1039/b512515d
_journal_year 2006
_chemical_formula_moiety '(C38 H58 N8 O2 Zn2), 2(Cl2 O4), 0.5(C H2 Cl2), 0.5(C2 H3 N)'
_chemical_formula_sum 'C39.5 H60.5 Cl3 N8.5 O10 Zn2'
_chemical_formula_weight 1051.55
_chemical_name_systematic
;
?
;
_space_group_IT_number 95
_symmetry_cell_setting tetragonal
_symmetry_space_group_name_Hall 'P 4cw 2c'
_symmetry_space_group_name_H-M 'P 43 2 2'
_atom_sites_solution_hydrogens geom
_atom_sites_solution_primary direct
_atom_sites_solution_secondary difmap
_audit_creation_method SHELXL-97
_cell_angle_alpha 90.00
_cell_angle_beta 90.00
_cell_angle_gamma 90.00
_cell_formula_units_Z 4
_cell_length_a 11.4472(7)
_cell_length_b 11.4472(7)
_cell_length_c 37.628(2)
_cell_measurement_reflns_used 4857
_cell_measurement_temperature 150(1)
_cell_measurement_theta_max 27.485
_cell_measurement_theta_min 1.018
_cell_volume 4930.7(5)
_computing_cell_refinement DENZO-SMN
_computing_data_collection 'Nonius COLLECT'
_computing_data_reduction DENZO-SMN
_computing_molecular_graphics 'WinGX, Ortep3'
_computing_structure_refinement 'SHELXL-97 (Sheldrick, 1997)'
_computing_structure_solution SIR97
_diffrn_ambient_temperature 150(1)
_diffrn_measured_fraction_theta_full 0.967
_diffrn_measured_fraction_theta_max 0.967
_diffrn_measurement_device_type 'Nonius KappaCCD Diffractometer'
_diffrn_measurement_method 'Phi plus Omega scan'
_diffrn_radiation_monochromator graphite
_diffrn_radiation_source 'fine-focus sealed tube'
_diffrn_radiation_type MoK\a
_diffrn_radiation_wavelength 0.71073
_diffrn_reflns_av_R_equivalents 0.0433
_diffrn_reflns_av_sigmaI/netI 0.0618
_diffrn_reflns_limit_h_max 14
_diffrn_reflns_limit_h_min -14
_diffrn_reflns_limit_k_max 10
_diffrn_reflns_limit_k_min -10
_diffrn_reflns_limit_l_max 44
_diffrn_reflns_limit_l_min -45
_diffrn_reflns_number 9994
_diffrn_reflns_theta_full 27.50
_diffrn_reflns_theta_max 27.50
_diffrn_reflns_theta_min 2.74
_exptl_absorpt_coefficient_mu 1.196
_exptl_absorpt_correction_T_max 0.7542
_exptl_absorpt_correction_T_min 0.6937
_exptl_absorpt_correction_type multi-scan
_exptl_absorpt_process_details 'DENZO-SMN (Otwinowski & Minor, 1997)'
_exptl_crystal_colour colorless
_exptl_crystal_density_diffrn 1.417
_exptl_crystal_density_method 'not measured'
_exptl_crystal_description prism
_exptl_crystal_F_000 2192
_exptl_crystal_size_max 0.33
_exptl_crystal_size_mid 0.28
_exptl_crystal_size_min 0.25
_refine_diff_density_max 0.482
_refine_diff_density_min -0.602
_refine_diff_density_rms 0.059
_refine_ls_abs_structure_details 'Flack H D (1983), Acta Cryst. A39, 876-881'
_refine_ls_abs_structure_Flack 0.46(2)
_refine_ls_extinction_method none
_refine_ls_goodness_of_fit_ref 1.100
_refine_ls_hydrogen_treatment mixed
_refine_ls_matrix_type full
_refine_ls_number_parameters 300
_refine_ls_number_reflns 5428
_refine_ls_number_restraints 1
_refine_ls_restrained_S_all 1.102
_refine_ls_R_factor_all 0.0952
_refine_ls_R_factor_gt 0.0556
_refine_ls_shift/su_max 0.002
_refine_ls_shift/su_mean 0.000
_refine_ls_structure_factor_coef Fsqd
_refine_ls_weighting_details 'calc w=1/[\s^2^(Fo^2^)+(0.0332P)^2^+4.7691P] where P=(Fo^2^+2Fc^2^)/3'
_refine_ls_weighting_scheme calc
_refine_ls_wR_factor_gt 0.1034
_refine_ls_wR_factor_ref 0.1196
_reflns_number_gt 3893
_reflns_number_total 5428
_reflns_threshold_expression >2sigma(I)
_cod_data_source_file b512515d.txt
_cod_data_source_block usu109
_cod_depositor_comments
;
The following automatic conversions were performed:
'_exptl_absorpt_correction_type' value 'Multi-scan' changed to
'multi-scan' according to
'/home/saulius/struct/CIF-dictionaries/cif_core.dic' dictionary named
'cif_core.dic' version 2.4.1 from 2010-06-29.

Automatic conversion script
Id: cif_fix_enum 1527 2010-12-29 10:47:43Z saulius 
;
_cod_original_cell_volume 4930.8(5)
_cod_original_sg_symbol_H-M 'P43 2 2'
_cod_original_formula_sum 'C39.50 H60.50 Cl3 N8.50 O10 Zn2'
_cod_database_code 7006649

loop_
_symmetry_equiv_pos_as_xyz
'x, y, z'
'-y, x, z+3/4'
'-x, -y, z+1/2'
'y, -x, z+1/4'
'-x, y, -z'
'y, x, -z+1/4'
'x, -y, -z+1/2'
'-y, -x, -z+3/4'

loop_
_atom_site_label
_atom_site_type_symbol
_atom_site_fract_x
_atom_site_fract_y
_atom_site_fract_z
_atom_site_U_iso_or_equiv
_atom_site_adp_type
_atom_site_occupancy
_atom_site_symmetry_multiplicity
_atom_site_calc_flag
_atom_site_refinement_flags
_atom_site_disorder_assembly
_atom_site_disorder_group
Zn1 Zn 0.85288(4) 0.97545(4) 0.889548(14) 0.04539(15) Uani 1 1 d . . .
Cl1 Cl 0.42489(15) 0.57511(15) 0.8750 0.0875(7) Uani 1 2 d S . .
Cl2 Cl 0.71511(16) 1.0000 0.7500 0.0600(5) Uani 1 2 d S . .
O1 O 0.9987(3) 1.0677(3) 0.90601(10) 0.0471(8) Uani 1 1 d . . .
O2 O 0.7825(6) 0.9950(5) 0.77982(14) 0.135(2) Uani 1 1 d . . .
O3 O 0.4353(4) 0.6892(4) 0.85926(14) 0.1041(15) Uani 1 1 d . . .
O4 O 0.5125(5) 0.5604(4) 0.90135(17) 0.142(2) Uani 1 1 d . . .
O5 O 0.6495(7) 0.8999(8) 0.7492(2) 0.228(4) Uani 1 1 d . . .
N1 N 1.0635(3) 0.8449(4) 0.93448(12) 0.0545(11) Uani 1 1 d . . .
N2 N 0.8680(3) 0.8274(3) 0.92122(10) 0.0480(9) Uani 1 1 d . . .
N3 N 0.6983(3) 0.8732(3) 0.87022(11) 0.0561(10) Uani 1 1 d . . .
N4 N 0.7309(3) 1.0974(3) 0.90847(12) 0.0536(10) Uani 1 1 d . . .
C1 C 1.3824(5) 0.8354(7) 0.96145(17) 0.091(2) Uani 1 1 d . . .
H1A H 1.4478 0.8904 0.9603 0.136 Uiso 1 1 calc R . .
H1B H 1.4004 0.7664 0.9471 0.136 Uiso 1 1 calc R . .
H1C H 1.3697 0.8118 0.9862 0.136 Uiso 1 1 calc R . .
C2 C 1.2427(6) 0.9972(6) 0.97125(18) 0.097(2) Uani 1 1 d . . .
H2A H 1.3062 1.0547 0.9703 0.146 Uiso 1 1 calc R . .
H2B H 1.2330 0.9697 0.9957 0.146 Uiso 1 1 calc R . .
H2C H 1.1700 1.0336 0.9631 0.146 Uiso 1 1 calc R . .
C3 C 1.2927(5) 0.9344(5) 0.90901(16) 0.0750(17) Uani 1 1 d . . .
H3A H 1.3040 0.8663 0.8936 0.113 Uiso 1 1 calc R . .
H3B H 1.3624 0.9841 0.9081 0.113 Uiso 1 1 calc R . .
H3C H 1.2248 0.9790 0.9008 0.113 Uiso 1 1 calc R . .
C4 C 1.2725(5) 0.8939(5) 0.94720(15) 0.0686(15) Uani 1 1 d . . .
C5 C 1.1755(5) 0.8018(5) 0.94797(15) 0.0660(15) Uani 1 1 d . . .
H5A H 1.2001 0.7339 0.9335 0.079 Uiso 1 1 calc R . .
H5B H 1.1648 0.7747 0.9727 0.079 Uiso 1 1 calc R . .
C6 C 0.9651(5) 0.7832(4) 0.93637(12) 0.0514(12) Uani 1 1 d . . .
C7 C 0.9602(5) 0.6716(4) 0.95363(13) 0.0594(13) Uani 1 1 d . . .
H7 H 1.0286 0.6377 0.9635 0.071 Uiso 1 1 calc R . .
C8 C 0.8560(6) 0.6153(5) 0.95554(14) 0.0722(16) Uani 1 1 d . . .
H8 H 0.8514 0.5430 0.9679 0.087 Uiso 1 1 calc R . .
C9 C 0.7573(5) 0.6604(5) 0.94006(14) 0.0650(15) Uani 1 1 d . . .
H9 H 0.6851 0.6196 0.9412 0.078 Uiso 1 1 calc R . .
C10 C 0.7654(5) 0.7665(5) 0.92276(14) 0.0557(13) Uani 1 1 d . . .
C11 C 0.6642(4) 0.8214(5) 0.90472(14) 0.0622(14) Uani 1 1 d . . .
H11A H 0.6028 0.7619 0.9008 0.075 Uiso 1 1 calc R . .
H11B H 0.6312 0.8831 0.9202 0.075 Uiso 1 1 calc R . .
C12 C 0.7342(5) 0.7787(5) 0.84557(15) 0.0673(15) Uani 1 1 d . . .
H12A H 0.7576 0.8128 0.8228 0.101 Uiso 1 1 calc R . .
H12B H 0.6686 0.7251 0.8418 0.101 Uiso 1 1 calc R . .
H12C H 0.8002 0.7358 0.8558 0.101 Uiso 1 1 calc R . .
C13 C 0.6017(4) 0.9435(5) 0.85461(16) 0.0695(16) Uani 1 1 d . . .
H13A H 0.5306 0.9328 0.8693 0.083 Uiso 1 1 calc R . .
H13B H 0.5844 0.9136 0.8305 0.083 Uiso 1 1 calc R . .
C14 C 0.6291(5) 1.0742(5) 0.85217(15) 0.0677(15) Uani 1 1 d . . .
H14A H 0.7025 1.0845 0.8386 0.081 Uiso 1 1 calc R . .
H14B H 0.5658 1.1133 0.8388 0.081 Uiso 1 1 calc R . .
C15 C 0.6417(4) 1.1321(5) 0.88712(16) 0.0663(14) Uani 1 1 d . . .
C16 C 0.5650(6) 1.2170(6) 0.8980(2) 0.098(2) Uani 1 1 d . . .
H16 H 0.5035 1.2413 0.8827 0.118 Uiso 1 1 calc R . .
C17 C 0.5776(7) 1.2662(8) 0.9308(3) 0.124(3) Uani 1 1 d . . .
H17 H 0.5255 1.3259 0.9384 0.149 Uiso 1 1 calc R . .
C18 C 0.6658(6) 1.2292(7) 0.9528(2) 0.106(3) Uani 1 1 d . . .
H18 H 0.6742 1.2608 0.9760 0.127 Uiso 1 1 calc R . .
C19 C 0.7426(5) 1.1442(5) 0.94040(16) 0.0721(15) Uani 1 1 d . . .
H19 H 0.8049 1.1193 0.9552 0.087 Uiso 1 1 calc R . .
H1O H 0.998(4) 1.099(3) 0.9223(10) 0.020(12) Uiso 1 1 d . . .
H1N H 1.063(3) 0.910(4) 0.9245(10) 0.031(12) Uiso 1 1 d . . .
Cl3 Cl 0.5243(3) 0.6254(3) 0.75953(9) 0.1023(9) Uiso 0.59 1 d PD . 1
C20 C 0.4507(17) 0.5000 0.7500 0.089(6) Uiso 0.50 2 d SP . 1
H20A H 0.3992 0.4832 0.7705 0.107 Uiso 0.25 1 calc PR . 1
H20B H 0.3992 0.5168 0.7295 0.107 Uiso 0.25 1 calc PR . 1
N5 N 0.518(2) 0.6894(16) 0.7807(5) 0.090(6) Uiso 0.25 1 d PD A -2
C21 C 0.5302(17) 0.5341(16) 0.7529(6) 0.055(5) Uiso 0.25 1 d P A -2
H21A H 0.5282 0.5246 0.7270 0.083 Uiso 0.25 1 calc PR A -2
H21B H 0.4642 0.4922 0.7635 0.083 Uiso 0.25 1 calc PR A -2
H21C H 0.6035 0.5023 0.7622 0.083 Uiso 0.25 1 calc PR A -2
DUMY Cl 0.5243 0.6245 0.7594 0.102 Uiso 0.00 1 d P A -2

loop_
_atom_site_aniso_label
_atom_site_aniso_U_11
_atom_site_aniso_U_22
_atom_site_aniso_U_33
_atom_site_aniso_U_23
_atom_site_aniso_U_13
_atom_site_aniso_U_12
Zn1 0.0384(3) 0.0415(3) 0.0563(3) 0.0043(2) 0.0008(2) -0.0040(2)
Cl1 0.0579(8) 0.0579(8) 0.147(2) -0.0080(8) -0.0080(8) -0.0188(10)
Cl2 0.0534(10) 0.0811(14) 0.0456(10) -0.0015(9) 0.000 0.000
O1 0.049(2) 0.0467(18) 0.045(2) -0.0037(16) -0.0019(16) -0.0058(15)
O2 0.185(5) 0.121(4) 0.100(4) 0.008(3) -0.090(4) -0.012(4)
O3 0.090(3) 0.074(3) 0.149(4) 0.013(3) -0.014(3) -0.025(2)
O4 0.095(4) 0.087(3) 0.243(6) 0.039(4) -0.067(4) -0.020(3)
O5 0.209(7) 0.279(9) 0.196(6) 0.060(7) -0.060(6) -0.195(7)
N1 0.050(2) 0.050(3) 0.063(3) 0.011(2) -0.0054(19) 0.003(2)
N2 0.049(2) 0.046(2) 0.049(2) 0.0026(18) 0.005(2) -0.0032(18)
N3 0.044(2) 0.050(3) 0.074(3) 0.006(2) 0.002(2) -0.0071(18)
N4 0.044(2) 0.051(2) 0.066(3) 0.000(2) 0.007(2) -0.0051(18)
C1 0.061(4) 0.121(6) 0.089(4) -0.002(4) -0.019(3) 0.016(4)
C2 0.086(4) 0.115(6) 0.091(5) -0.034(4) -0.024(4) 0.006(4)
C3 0.056(3) 0.080(4) 0.089(4) 0.006(3) 0.003(3) 0.001(3)
C4 0.052(3) 0.078(4) 0.075(4) -0.006(3) -0.007(3) 0.011(3)
C5 0.063(4) 0.073(4) 0.063(4) 0.005(3) -0.006(3) 0.016(3)
C6 0.064(3) 0.047(3) 0.043(3) -0.003(2) -0.002(3) 0.005(2)
C7 0.077(4) 0.049(3) 0.052(3) 0.003(2) -0.006(3) 0.002(3)
C8 0.109(5) 0.053(3) 0.055(3) 0.003(3) -0.001(4) -0.011(3)
C9 0.081(4) 0.054(3) 0.060(3) 0.004(3) 0.006(3) -0.022(3)
C10 0.060(3) 0.051(3) 0.056(3) -0.003(3) 0.001(3) -0.011(2)
C11 0.050(3) 0.059(3) 0.077(3) -0.006(3) 0.010(3) -0.016(2)
C12 0.057(3) 0.066(4) 0.079(4) 0.002(3) -0.007(3) -0.019(3)
C13 0.041(3) 0.071(4) 0.097(4) 0.010(3) -0.011(3) -0.008(2)
C14 0.045(3) 0.070(3) 0.088(4) 0.010(3) -0.011(3) 0.007(3)
C15 0.044(3) 0.060(3) 0.095(4) 0.007(3) 0.001(3) 0.003(3)
C16 0.070(4) 0.097(5) 0.128(6) -0.017(5) -0.010(4) 0.027(4)
C17 0.067(5) 0.131(7) 0.173(9) -0.050(7) -0.001(5) 0.035(5)
C18 0.085(5) 0.122(6) 0.110(6) -0.045(5) 0.027(5) 0.008(4)
C19 0.061(3) 0.077(4) 0.078(4) -0.013(4) 0.016(3) 0.003(3)

loop_
_atom_type_symbol
_atom_type_description
_atom_type_scat_dispersion_real
_atom_type_scat_dispersion_imag
_atom_type_scat_source
C C 0.0033 0.0016 'International Tables Vol C Tables 4.2.6.8 and 6.1.1.4'
H H 0.0000 0.0000 'International Tables Vol C Tables 4.2.6.8 and 6.1.1.4'
N N 0.0061 0.0033 'International Tables Vol C Tables 4.2.6.8 and 6.1.1.4'
O O 0.0106 0.0060 'International Tables Vol C Tables 4.2.6.8 and 6.1.1.4'
Cl Cl 0.1484 0.1585 'International Tables Vol C Tables 4.2.6.8 and 6.1.1.4'
Zn Zn 0.2839 1.4301 'International Tables Vol C Tables 4.2.6.8 and 6.1.1.4'

loop_
_geom_angle_atom_site_label_1
_geom_angle_atom_site_label_2
_geom_angle_atom_site_label_3
_geom_angle
_geom_angle_site_symmetry_1
_geom_angle_site_symmetry_3
_geom_angle_publ_flag
O1 Zn1 O1 79.10(17) 8_776 . ?
O1 Zn1 N2 125.78(14) 8_776 . ?
O1 Zn1 N2 100.20(14) . . ?
O1 Zn1 N4 120.30(15) 8_776 . ?
O1 Zn1 N4 95.50(15) . . ?
N2 Zn1 N4 113.77(15) . . ?
O1 Zn1 N3 99.26(15) 8_776 . ?
O1 Zn1 N3 178.12(16) . . ?
N2 Zn1 N3 79.99(15) . . ?
N4 Zn1 N3 86.11(16) . . ?
O1 Zn1 Zn1 43.62(10) 8_776 8_776 ?
O1 Zn1 Zn1 40.85(9) . 8_776 ?
N2 Zn1 Zn1 133.75(11) . 8_776 ?
N4 Zn1 Zn1 97.15(11) . 8_776 ?
N3 Zn1 Zn1 138.04(11) . 8_776 ?
O4 Cl1 O4 108.7(5) . 8_666 ?
O4 Cl1 O3 109.7(3) . . ?
O4 Cl1 O3 110.1(3) 8_666 . ?
O4 Cl1 O3 110.1(3) . 8_666 ?
O4 Cl1 O3 109.7(3) 8_666 8_666 ?
O3 Cl1 O3 108.6(4) . 8_666 ?
O2 Cl2 O2 111.0(6) . 7_576 ?
O2 Cl2 O5 107.0(4) . . ?
O2 Cl2 O5 109.1(5) 7_576 . ?
O2 Cl2 O5 109.1(5) . 7_576 ?
O2 Cl2 O5 107.0(4) 7_576 7_576 ?
O5 Cl2 O5 113.5(9) . 7_576 ?
Zn1 O1 Zn1 95.53(15) 8_776 . ?
Zn1 O1 H1O 121(3) 8_776 . ?
Zn1 O1 H1O 120(3) . . ?
C6 N1 C5 122.9(5) . . ?
C6 N1 H1N 120(3) . . ?
C5 N1 H1N 117(3) . . ?
C6 N2 C10 119.9(4) . . ?
C6 N2 Zn1 128.1(3) . . ?
C10 N2 Zn1 111.6(3) . . ?
C11 N3 C12 109.3(4) . . ?
C11 N3 C13 111.5(4) . . ?
C12 N3 C13 110.7(4) . . ?
C11 N3 Zn1 97.6(3) . . ?
C12 N3 Zn1 111.4(3) . . ?
C13 N3 Zn1 115.6(3) . . ?
C19 N4 C15 119.6(5) . . ?
C19 N4 Zn1 120.7(4) . . ?
C15 N4 Zn1 119.6(4) . . ?
C4 C1 H1A 109.5 . . ?
C4 C1 H1B 109.5 . . ?
H1A C1 H1B 109.5 . . ?
C4 C1 H1C 109.5 . . ?
H1A C1 H1C 109.5 . . ?
H1B C1 H1C 109.5 . . ?
C4 C2 H2A 109.5 . . ?
C4 C2 H2B 109.5 . . ?
H2A C2 H2B 109.5 . . ?
C4 C2 H2C 109.5 . . ?
H2A C2 H2C 109.5 . . ?
H2B C2 H2C 109.5 . . ?
C4 C3 H3A 109.5 . . ?
C4 C3 H3B 109.5 . . ?
H3A C3 H3B 109.5 . . ?
C4 C3 H3C 109.5 . . ?
H3A C3 H3C 109.5 . . ?
H3B C3 H3C 109.5 . . ?
C1 C4 C3 109.9(5) . . ?
C1 C4 C2 108.4(5) . . ?
C3 C4 C2 110.8(5) . . ?
C1 C4 C5 106.9(5) . . ?
C3 C4 C5 109.7(5) . . ?
C2 C4 C5 111.1(5) . . ?
N1 C5 C4 113.4(5) . . ?
N1 C5 H5A 108.9 . . ?
C4 C5 H5A 108.9 . . ?
N1 C5 H5B 108.9 . . ?
C4 C5 H5B 108.9 . . ?
H5A C5 H5B 107.7 . . ?
N1 C6 N2 118.4(4) . . ?
N1 C6 C7 122.0(5) . . ?
N2 C6 C7 119.6(5) . . ?
C8 C7 C6 118.7(5) . . ?
C8 C7 H7 120.6 . . ?
C6 C7 H7 120.6 . . ?
C7 C8 C9 121.5(5) . . ?
C7 C8 H8 119.3 . . ?
C9 C8 H8 119.3 . . ?
C8 C9 C10 118.4(5) . . ?
C8 C9 H9 120.8 . . ?
C10 C9 H9 120.8 . . ?
N2 C10 C9 121.7(5) . . ?
N2 C10 C11 115.8(4) . . ?
C9 C10 C11 122.5(5) . . ?
N3 C11 C10 111.4(4) . . ?
N3 C11 H11A 109.3 . . ?
C10 C11 H11A 109.3 . . ?
N3 C11 H11B 109.3 . . ?
C10 C11 H11B 109.3 . . ?
H11A C11 H11B 108.0 . . ?
N3 C12 H12A 109.5 . . ?
N3 C12 H12B 109.5 . . ?
H12A C12 H12B 109.5 . . ?
N3 C12 H12C 109.5 . . ?
H12A C12 H12C 109.5 . . ?
H12B C12 H12C 109.5 . . ?
N3 C13 C14 113.5(4) . . ?
N3 C13 H13A 108.9 . . ?
C14 C13 H13A 108.9 . . ?
N3 C13 H13B 108.9 . . ?
C14 C13 H13B 108.9 . . ?
H13A C13 H13B 107.7 . . ?
C15 C14 C13 113.9(5) . . ?
C15 C14 H14A 108.8 . . ?
C13 C14 H14A 108.8 . . ?
C15 C14 H14B 108.8 . . ?
C13 C14 H14B 108.8 . . ?
H14A C14 H14B 107.7 . . ?
N4 C15 C16 120.8(6) . . ?
N4 C15 C14 117.9(5) . . ?
C16 C15 C14 121.3(6) . . ?
C17 C16 C15 119.6(7) . . ?
C17 C16 H16 120.2 . . ?
C15 C16 H16 120.2 . . ?
C16 C17 C18 119.8(7) . . ?
C16 C17 H17 120.1 . . ?
C18 C17 H17 120.1 . . ?
C17 C18 C19 118.5(7) . . ?
C17 C18 H18 120.8 . . ?
C19 C18 H18 120.8 . . ?
N4 C19 C18 121.7(6) . . ?
N4 C19 H19 119.2 . . ?
C18 C19 H19 119.2 . . ?
Cl3 C20 Cl3 120.7(12) 7_566 . ?
Cl3 C20 H20A 107.2 7_566 . ?
Cl3 C20 H20A 107.2 . . ?
Cl3 C20 H20B 107.2 7_566 . ?
Cl3 C20 H20B 107.2 . . ?
H20A C20 H20B 106.8 . . ?
DUMY C21 H21A 109.5 . . ?
DUMY C21 H21B 109.5 . . ?
H21A C21 H21B 109.5 . . ?
DUMY C21 H21C 109.5 . . ?
H21A C21 H21C 109.5 . . ?
H21B C21 H21C 109.5 . . ?
C21 DUMY N5 146.2(16) . . ?

loop_
_geom_bond_atom_site_label_1
_geom_bond_atom_site_label_2
_geom_bond_distance
_geom_bond_site_symmetry_2
_geom_bond_publ_flag
Zn1 O1 1.963(3) 8_776 ?
Zn1 O1 2.070(3) . ?
Zn1 N2 2.079(4) . ?
Zn1 N4 2.099(4) . ?
Zn1 N3 2.243(4) . ?
Zn1 Zn1 2.9871(10) 8_776 ?
Cl1 O4 1.421(5) . ?
Cl1 O4 1.421(5) 8_666 ?
Cl1 O3 1.439(4) . ?
Cl1 O3 1.439(4) 8_666 ?
Cl2 O2 1.363(4) . ?
Cl2 O2 1.363(4) 7_576 ?
Cl2 O5 1.371(6) . ?
Cl2 O5 1.371(6) 7_576 ?
O1 Zn1 1.963(3) 8_776 ?
O1 H1O 0.71(4) . ?
N1 C6 1.332(6) . ?
N1 C5 1.465(6) . ?
N1 H1N 0.83(4) . ?
N2 C6 1.348(6) . ?
N2 C10 1.368(6) . ?
N3 C11 1.480(6) . ?
N3 C12 1.483(7) . ?
N3 C13 1.489(6) . ?
N4 C19 1.323(7) . ?
N4 C15 1.359(6) . ?
C1 C4 1.522(7) . ?
C1 H1A 0.9800 . ?
C1 H1B 0.9800 . ?
C1 H1C 0.9800 . ?
C2 C4 1.528(8) . ?
C2 H2A 0.9800 . ?
C2 H2B 0.9800 . ?
C2 H2C 0.9800 . ?
C3 C4 1.528(8) . ?
C3 H3A 0.9800 . ?
C3 H3B 0.9800 . ?
C3 H3C 0.9800 . ?
C4 C5 1.531(8) . ?
C5 H5A 0.9900 . ?
C5 H5B 0.9900 . ?
C6 C7 1.434(7) . ?
C7 C8 1.357(8) . ?
C7 H7 0.9500 . ?
C8 C9 1.372(8) . ?
C8 H8 0.9500 . ?
C9 C10 1.381(7) . ?
C9 H9 0.9500 . ?
C10 C11 1.483(7) . ?
C11 H11A 0.9900 . ?
C11 H11B 0.9900 . ?
C12 H12A 0.9800 . ?
C12 H12B 0.9800 . ?
C12 H12C 0.9800 . ?
C13 C14 1.531(7) . ?
C13 H13A 0.9900 . ?
C13 H13B 0.9900 . ?
C14 C15 1.480(7) . ?
C14 H14A 0.9900 . ?
C14 H14B 0.9900 . ?
C15 C16 1.371(8) . ?
C16 C17 1.366(10) . ?
C16 H16 0.9500 . ?
C17 C18 1.374(10) . ?
C17 H17 0.9500 . ?
C18 C19 1.391(8) . ?
C18 H18 0.9500 . ?
C19 H19 0.9500 . ?
Cl3 C20 1.703(10) . ?
C20 Cl3 1.703(10) 7_566 ?
C20 H20A 0.9900 . ?
C20 H20B 0.9900 . ?
N5 DUMY 1.096(16) . ?
C21 DUMY 1.066(18) . ?
C21 H21A 0.9800 . ?
C21 H21B 0.9800 . ?
C21 H21C 0.9800 . ?

loop_
_geom_hbond_atom_site_label_D
_geom_hbond_atom_site_label_H
_geom_hbond_atom_site_label_A
_geom_hbond_distance_DH
_geom_hbond_distance_HA
_geom_hbond_distance_DA
_geom_hbond_angle_DHA
_geom_hbond_site_symmetry_A
O1 H1O O2 0.71(4) 2.26(4) 2.962(6) 173(4) 8_776
N1 H1N O1 0.83(4) 2.07(4) 2.864(6) 158(4) .

loop_
_geom_torsion_atom_site_label_1
_geom_torsion_atom_site_label_2
_geom_torsion_atom_site_label_3
_geom_torsion_atom_site_label_4
_geom_torsion
_geom_torsion_site_symmetry_1
_geom_torsion_site_symmetry_2
_geom_torsion_site_symmetry_3
_geom_torsion_site_symmetry_4
_geom_torsion_publ_flag
O1 Zn1 O1 Zn1 25.26(19) 8_776 . . 8_776 ?
N2 Zn1 O1 Zn1 150.03(14) . . . 8_776 ?
N4 Zn1 O1 Zn1 -94.58(16) . . . 8_776 ?
N3 Zn1 O1 Zn1 54(4) . . . 8_776 ?
O1 Zn1 N2 C6 60.2(4) 8_776 . . . ?
O1 Zn1 N2 C6 -23.6(4) . . . . ?
N4 Zn1 N2 C6 -124.3(4) . . . . ?
N3 Zn1 N2 C6 154.5(4) . . . . ?
Zn1 Zn1 N2 C6 3.3(4) 8_776 . . . ?
O1 Zn1 N2 C10 -113.1(3) 8_776 . . . ?
O1 Zn1 N2 C10 163.0(3) . . . . ?
N4 Zn1 N2 C10 62.3(4) . . . . ?
N3 Zn1 N2 C10 -18.9(3) . . . . ?
Zn1 Zn1 N2 C10 -170.1(3) 8_776 . . . ?
O1 Zn1 N3 C11 161.5(3) 8_776 . . . ?
O1 Zn1 N3 C11 132(4) . . . . ?
N2 Zn1 N3 C11 36.5(3) . . . . ?
N4 Zn1 N3 C11 -78.4(3) . . . . ?
Zn1 Zn1 N3 C11 -174.8(2) 8_776 . . . ?
O1 Zn1 N3 C12 47.3(3) 8_776 . . . ?
O1 Zn1 N3 C12 18(5) . . . . ?
N2 Zn1 N3 C12 -77.7(3) . . . . ?
N4 Zn1 N3 C12 167.3(3) . . . . ?
Zn1 Zn1 N3 C12 71.0(4) 8_776 . . . ?
O1 Zn1 N3 C13 -80.2(4) 8_776 . . . ?
O1 Zn1 N3 C13 -109(4) . . . . ?
N2 Zn1 N3 C13 154.9(4) . . . . ?
N4 Zn1 N3 C13 39.9(4) . . . . ?
Zn1 Zn1 N3 C13 -56.5(4) 8_776 . . . ?
O1 Zn1 N4 C19 -125.2(4) 8_776 . . . ?
O1 Zn1 N4 C19 -44.6(4) . . . . ?
N2 Zn1 N4 C19 59.1(4) . . . . ?
N3 Zn1 N4 C19 136.3(4) . . . . ?
Zn1 Zn1 N4 C19 -85.7(4) 8_776 . . . ?
O1 Zn1 N4 C15 52.1(4) 8_776 . . . ?
O1 Zn1 N4 C15 132.6(4) . . . . ?
N2 Zn1 N4 C15 -123.7(4) . . . . ?
N3 Zn1 N4 C15 -46.4(4) . . . . ?
Zn1 Zn1 N4 C15 91.6(4) 8_776 . . . ?
C6 N1 C5 C4 -172.6(5) . . . . ?
C1 C4 C5 N1 -179.3(5) . . . . ?
C3 C4 C5 N1 -60.2(6) . . . . ?
C2 C4 C5 N1 62.7(7) . . . . ?
C5 N1 C6 N2 -175.9(5) . . . . ?
C5 N1 C6 C7 3.5(8) . . . . ?
C10 N2 C6 N1 -179.8(4) . . . . ?
Zn1 N2 C6 N1 7.3(6) . . . . ?
C10 N2 C6 C7 0.8(7) . . . . ?
Zn1 N2 C6 C7 -172.1(3) . . . . ?
N1 C6 C7 C8 177.9(5) . . . . ?
N2 C6 C7 C8 -2.7(7) . . . . ?
C6 C7 C8 C9 2.9(8) . . . . ?
C7 C8 C9 C10 -1.1(8) . . . . ?
C6 N2 C10 C9 1.0(7) . . . . ?
Zn1 N2 C10 C9 175.0(4) . . . . ?
C6 N2 C10 C11 -178.9(4) . . . . ?
Zn1 N2 C10 C11 -4.9(5) . . . . ?
C8 C9 C10 N2 -0.9(8) . . . . ?
C8 C9 C10 C11 179.0(5) . . . . ?
C12 N3 C11 C10 65.8(5) . . . . ?
C13 N3 C11 C10 -171.5(4) . . . . ?
Zn1 N3 C11 C10 -50.1(4) . . . . ?
N2 C10 C11 N3 41.5(6) . . . . ?
C9 C10 C11 N3 -138.4(5) . . . . ?
C11 N3 C13 C14 114.3(5) . . . . ?
C12 N3 C13 C14 -123.8(5) . . . . ?
Zn1 N3 C13 C14 4.0(6) . . . . ?
N3 C13 C14 C15 -65.9(6) . . . . ?
C19 N4 C15 C16 1.4(8) . . . . ?
Zn1 N4 C15 C16 -175.9(5) . . . . ?
C19 N4 C15 C14 -177.6(5) . . . . ?
Zn1 N4 C15 C14 5.1(6) . . . . ?
C13 C14 C15 N4 63.8(6) . . . . ?
C13 C14 C15 C16 -115.2(6) . . . . ?
N4 C15 C16 C17 -0.8(11) . . . . ?
C14 C15 C16 C17 178.2(7) . . . . ?
C15 C16 C17 C18 -0.9(13) . . . . ?
C16 C17 C18 C19 2.0(13) . . . . ?
C15 N4 C19 C18 -0.3(9) . . . . ?
Zn1 N4 C19 C18 177.0(5) . . . . ?
C17 C18 C19 N4 -1.4(11) . . . . ?
